data_4331665
loop_
_publ_author_name
'Christos Lampropoulos'
'Muralee Murugesu'
'Andrew G. Harter'
'Wolfgang Wernsdofer'
'Stephen Hill'
'Naresh S. Dalal'
'Arneil P. Reyes'
'Philip L. Kuhns'
'Khalil A. Abboud'
'George Christou'

_publ_section_title
;
 Synthesis, Structure, and Spectroscopic and Magnetic Characterization of
 [Mn12O12(O2CCH2But)16(MeOH)4].MeOH, a Mn12 Single-Molecule Magnet with
 True Axial Symmetry
;
_journal_name_full 'Inorganic Chemistry'
_journal_page_first 258
_journal_page_last 272
_journal_paper_doi 10.1021/ic301764t
_journal_volume 52
_journal_year 2013
_chemical_formula_sum 'C101 H192 Mn12 O49'
_chemical_formula_weight 2849.83
_chemical_name_systematic
; 
 ? 
;
_space_group_IT_number 82
_symmetry_cell_setting tetragonal
_symmetry_space_group_name_Hall 'I -4'
_symmetry_space_group_name_H-M 'I -4'
_atom_sites_solution_hydrogens geom
_atom_sites_solution_primary direct
_atom_sites_solution_secondary difmap
_audit_creation_method SHELXL-97
_cell_angle_alpha 90.00
_cell_angle_beta 90.00
_cell_angle_gamma 90.00
_cell_formula_units_Z 2
_cell_length_a 21.5248(6)
_cell_length_b 21.5248(6)
_cell_length_c 15.2323(8)
_cell_measurement_reflns_used 168
_cell_measurement_temperature 173(2)
_cell_measurement_theta_max 28.0
_cell_measurement_theta_min 2.0
_cell_volume 7057.4(5)
_computing_cell_refinement 'Bruker SMART & SAINT (Bruker 1998)'
_computing_data_collection 'Bruker SMART (Bruker 1998)'
_computing_data_reduction 'Bruker SHELXTL (Bruker 2000)'
_computing_molecular_graphics 'Bruker SHELXTL'
_computing_publication_material 'Bruker SHELXTL'
_computing_structure_refinement 'Bruker SHELXTL'
_computing_structure_solution 'Bruker SHELXTL'
_diffrn_ambient_temperature 173(2)
_diffrn_measured_fraction_theta_full 0.993
_diffrn_measured_fraction_theta_max 0.993
_diffrn_measurement_device_type 'SMART CCD area detector'
_diffrn_measurement_method '\w scans'
_diffrn_radiation_monochromator graphite
_diffrn_radiation_source 'normal-focus sealed tube'
_diffrn_radiation_type MoK\a
_diffrn_radiation_wavelength 0.71073
_diffrn_reflns_av_R_equivalents 0.0770
_diffrn_reflns_av_sigmaI/netI 0.0538
_diffrn_reflns_limit_h_max 27
_diffrn_reflns_limit_h_min -22
_diffrn_reflns_limit_k_max 27
_diffrn_reflns_limit_k_min -26
_diffrn_reflns_limit_l_max 19
_diffrn_reflns_limit_l_min -19
_diffrn_reflns_number 23276
_diffrn_reflns_theta_full 27.50
_diffrn_reflns_theta_max 27.50
_diffrn_reflns_theta_min 1.64
_diffrn_standards_decay_% none
_diffrn_standards_number 0
_exptl_absorpt_coefficient_mu 1.108
_exptl_absorpt_correction_T_max 0.9186
_exptl_absorpt_correction_T_min 0.7452
_exptl_absorpt_correction_type integration
_exptl_absorpt_process_details 'based on measured indexed crystal faces, SHELXTL (Bruker 1998)'
_exptl_crystal_colour brown
_exptl_crystal_density_diffrn 1.341
_exptl_crystal_density_meas 0
_exptl_crystal_description needles
_exptl_crystal_F_000 2980
_exptl_crystal_size_max 0.42
_exptl_crystal_size_mid 0.11
_exptl_crystal_size_min 0.09
_refine_diff_density_max 0.637
_refine_diff_density_min -0.593
_refine_diff_density_rms 0.085
_refine_ls_abs_structure_details 'Flack H D (1983), Acta Cryst. A39, 876-881'
_refine_ls_abs_structure_Flack 0.645(16)
_refine_ls_extinction_method none
_refine_ls_goodness_of_fit_ref 1.073
_refine_ls_hydrogen_treatment mixed
_refine_ls_matrix_type full
_refine_ls_number_parameters 369
_refine_ls_number_reflns 7930
_refine_ls_number_restraints 1
_refine_ls_restrained_S_all 1.073
_refine_ls_R_factor_all 0.0415
_refine_ls_R_factor_gt 0.0364
_refine_ls_shift/su_max 0.002
_refine_ls_shift/su_mean 0.000
_refine_ls_structure_factor_coef Fsqd
_refine_ls_weighting_details 'calc w=1/[\s^2^(Fo^2^)+(0.0635P)^2^+0.0000P] where P=(Fo^2^+2Fc^2^)/3'
_refine_ls_weighting_scheme calc
_refine_ls_wR_factor_gt 0.1035
_refine_ls_wR_factor_ref 0.1058
_reflns_number_gt 7144
_reflns_number_total 7930
_reflns_threshold_expression I>2\s(I)
_cod_data_source_file ic301764t_si_002.cif
_cod_data_source_block xm138
_cod_database_code 4331665

loop_
_symmetry_equiv_pos_as_xyz
'x, y, z'
'-x, -y, z'
'y, -x, -z'
'-y, x, -z'
'x+1/2, y+1/2, z+1/2'
'-x+1/2, -y+1/2, z+1/2'
'y+1/2, -x+1/2, -z+1/2'
'-y+1/2, x+1/2, -z+1/2'

loop_
_atom_site_label
_atom_site_type_symbol
_atom_site_fract_x
_atom_site_fract_y
_atom_site_fract_z
_atom_site_U_iso_or_equiv
_atom_site_adp_type
_atom_site_occupancy
_atom_site_symmetry_multiplicity
_atom_site_calc_flag
_atom_site_refinement_flags
Mn1 Mn 0.503026(17) 0.432058(17) 0.06340(3) 0.01789(9) Uani 1 1 d .
Mn2 Mn 0.511615(18) 0.303582(18) 0.06670(3) 0.02203(10) Uani 1 1 d .
Mn3 Mn 0.644654(18) 0.369531(18) 0.00337(3) 0.02204(11) Uani 1 1 d .
O1 O 0.56625(8) 0.37236(8) 0.05792(14) 0.0218(4) Uani 1 1 d .
O2 O 0.44895(8) 0.36431(8) 0.04836(13) 0.0217(4) Uani 1 1 d .
O3 O 0.50096(9) 0.42837(9) 0.18883(14) 0.0250(4) Uani 1 1 d .
O4 O 0.44247(8) 0.49673(8) 0.06099(14) 0.0193(4) Uani 1 1 d .
O5 O 0.50271(10) 0.32445(10) 0.20596(15) 0.0297(5) Uani 1 1 d .
O6 O 0.52128(10) 0.28033(10) -0.07100(16) 0.0312(5) Uani 1 1 d .
O7 O 0.57562(10) 0.24250(10) 0.09586(17) 0.0333(5) Uani 1 1 d .
O8 O 0.45367(9) 0.23553(9) 0.07798(18) 0.0337(5) Uani 1 1 d .
O9 O 0.61395(10) 0.31888(11) -0.10763(17) 0.0363(5) Uani 1 1 d .
O10 O 0.69300(10) 0.40869(10) 0.12005(16) 0.0329(5) Uani 1 1 d .
O11 O 0.66483(9) 0.29017(9) 0.06156(19) 0.0325(5) Uani 1 1 d .
O12 O 0.35862(10) 0.27226(10) 0.04867(17) 0.0328(5) Uani 1 1 d .
C1 C 0.50291(13) 0.37756(14) 0.2350(2) 0.0269(6) Uani 1 1 d .
C2 C 0.50786(16) 0.38763(16) 0.3329(2) 0.0327(7) Uani 1 1 d .
H2A H 0.4813 0.3569 0.3634 0.039 Uiso 1 1 calc R
H2B H 0.4919 0.4295 0.3474 0.039 Uiso 1 1 calc R
C3 C 0.57499(18) 0.38163(18) 0.3672(2) 0.0419(8) Uani 1 1 d .
C4 C 0.6170(2) 0.4299(3) 0.3240(3) 0.0711(15) Uani 1 1 d .
H4A H 0.6183 0.4225 0.2606 0.107 Uiso 1 1 calc R
H4B H 0.6590 0.4265 0.3484 0.107 Uiso 1 1 calc R
H4C H 0.6005 0.4715 0.3354 0.107 Uiso 1 1 calc R
C5 C 0.6010(3) 0.3173(3) 0.3508(5) 0.093(2) Uani 1 1 d .
H5A H 0.6019 0.3091 0.2875 0.139 Uiso 1 1 calc R
H5B H 0.5747 0.2863 0.3798 0.139 Uiso 1 1 calc R
H5C H 0.6433 0.3148 0.3744 0.139 Uiso 1 1 calc R
C6 C 0.5745(2) 0.3945(3) 0.4659(3) 0.0694(14) Uani 1 1 d .
H6A H 0.6168 0.3910 0.4891 0.104 Uiso 1 1 calc R
H6B H 0.5476 0.3642 0.4953 0.104 Uiso 1 1 calc R
H6C H 0.5587 0.4365 0.4766 0.104 Uiso 1 1 calc R
C7 C 0.56467(14) 0.29164(14) -0.1258(2) 0.0310(7) Uani 1 1 d .
C8 C 0.55263(19) 0.2670(2) -0.2178(3) 0.0485(10) Uani 1 1 d .
H8A H 0.5152 0.2882 -0.2407 0.058 Uiso 1 1 calc R
H8B H 0.5424 0.2223 -0.2126 0.058 Uiso 1 1 calc R
C9 C 0.6036(2) 0.2734(2) -0.2863(3) 0.0544(11) Uani 1 1 d .
C10 C 0.6635(3) 0.2422(3) -0.2587(4) 0.0783(17) Uani 1 1 d .
H10A H 0.6557 0.1980 -0.2479 0.117 Uiso 1 1 calc R
H10B H 0.6790 0.2617 -0.2049 0.117 Uiso 1 1 calc R
H10C H 0.6944 0.2467 -0.3055 0.117 Uiso 1 1 calc R
C11 C 0.6176(2) 0.3427(2) -0.3033(3) 0.0624(12) Uani 1 1 d .
H11A H 0.6350 0.3615 -0.2501 0.094 Uiso 1 1 calc R
H11B H 0.5791 0.3642 -0.3193 0.094 Uiso 1 1 calc R
H11C H 0.6477 0.3464 -0.3514 0.094 Uiso 1 1 calc R
C12 C 0.5759(3) 0.2449(3) -0.3723(4) 0.0852(19) Uani 1 1 d .
H12A H 0.5665 0.2009 -0.3626 0.128 Uiso 1 1 calc R
H12B H 0.6062 0.2489 -0.4200 0.128 Uiso 1 1 calc R
H12C H 0.5377 0.2671 -0.3880 0.128 Uiso 1 1 calc R
C13 C 0.63375(14) 0.24510(13) 0.0908(2) 0.0292(6) Uani 1 1 d .
C14 C 0.66993(16) 0.18883(15) 0.1200(3) 0.0430(9) Uani 1 1 d .
H14A H 0.6445 0.1652 0.1626 0.052 Uiso 1 1 calc R
H14B H 0.7079 0.2029 0.1507 0.052 Uiso 1 1 calc R
C15 C 0.68870(18) 0.14536(17) 0.0449(4) 0.0596(13) Uani 1 1 d .
C16 C 0.7234(2) 0.08945(18) 0.0840(5) 0.084(2) Uani 1 1 d .
H16A H 0.7615 0.1038 0.1128 0.126 Uiso 1 1 calc R
H16B H 0.7341 0.0602 0.0371 0.126 Uiso 1 1 calc R
H16C H 0.6968 0.0687 0.1272 0.126 Uiso 1 1 calc R
C17 C 0.7333(3) 0.1772(3) -0.0171(5) 0.092(2) Uani 1 1 d .
H17A H 0.7699 0.1913 0.0156 0.139 Uiso 1 1 calc R
H17B H 0.7128 0.2129 -0.0443 0.139 Uiso 1 1 calc R
H17C H 0.7463 0.1479 -0.0628 0.139 Uiso 1 1 calc R
C18 C 0.6292(3) 0.1203(3) -0.0013(5) 0.100(2) Uani 1 1 d .
H18A H 0.6028 0.0993 0.0420 0.150 Uiso 1 1 calc R
H18B H 0.6411 0.0908 -0.0473 0.150 Uiso 1 1 calc R
H18C H 0.6063 0.1550 -0.0275 0.150 Uiso 1 1 calc R
C19 C 0.39577(13) 0.23074(13) 0.0733(2) 0.0272(6) Uani 1 1 d .
C20 C 0.36666(16) 0.16987(15) 0.1009(3) 0.0404(8) Uani 1 1 d .
H20A H 0.3302 0.1624 0.0626 0.048 Uiso 1 1 calc R
H20B H 0.3508 0.1750 0.1614 0.048 Uiso 1 1 calc R
C21 C 0.40741(17) 0.11078(15) 0.0989(3) 0.0451(10) Uani 1 1 d .
C22 C 0.4367(2) 0.1020(2) 0.0085(4) 0.0703(14) Uani 1 1 d .
H22A H 0.4040 0.1009 -0.0362 0.105 Uiso 1 1 calc R
H22B H 0.4599 0.0629 0.0073 0.105 Uiso 1 1 calc R
H22C H 0.4650 0.1367 -0.0037 0.105 Uiso 1 1 calc R
C23 C 0.3639(2) 0.05562(19) 0.1179(5) 0.0807(19) Uani 1 1 d .
H23A H 0.3318 0.0534 0.0724 0.121 Uiso 1 1 calc R
H23B H 0.3442 0.0613 0.1753 0.121 Uiso 1 1 calc R
H23C H 0.3879 0.0170 0.1180 0.121 Uiso 1 1 calc R
C24 C 0.4572(2) 0.1120(2) 0.1707(4) 0.0641(14) Uani 1 1 d .
H24A H 0.4820 0.0740 0.1676 0.096 Uiso 1 1 calc R
H24B H 0.4371 0.1147 0.2284 0.096 Uiso 1 1 calc R
H24C H 0.4842 0.1482 0.1621 0.096 Uiso 1 1 calc R
C25 C 0.74439(18) 0.37978(17) 0.1638(3) 0.0480(10) Uani 1 1 d .
H25A H 0.7575 0.4057 0.2134 0.072 Uiso 1 1 calc R
H25B H 0.7790 0.3751 0.1225 0.072 Uiso 1 1 calc R
H25C H 0.7318 0.3388 0.1853 0.072 Uiso 1 1 calc R
O13 O 0.5672(15) 0.029(2) -0.238(3) 0.228(17) Uiso 0.25 1 d PD
C26 C 0.508(3) -0.002(4) -0.261(3) 0.082(13) Uiso 0.25 1 d PD

loop_
_atom_site_aniso_label
_atom_site_aniso_U_11
_atom_site_aniso_U_22
_atom_site_aniso_U_33
_atom_site_aniso_U_23
_atom_site_aniso_U_13
_atom_site_aniso_U_12
Mn1 0.01586(18) 0.01581(18) 0.02199(19) 0.00087(16) -0.00026(16) -0.00030(14)
Mn2 0.01781(19) 0.01576(18) 0.0325(2) 0.00285(18) -0.00077(17) -0.00051(14)
Mn3 0.01630(19) 0.01670(19) 0.0331(2) 0.00175(17) 0.00107(17) 0.00158(14)
O1 0.0166(8) 0.0178(8) 0.0310(10) 0.0028(9) -0.0002(8) 0.0007(7)
O2 0.0173(9) 0.0172(9) 0.0307(11) 0.0002(8) -0.0020(8) -0.0011(7)
O3 0.0272(11) 0.0248(10) 0.0231(10) 0.0012(8) 0.0012(8) -0.0018(9)
O4 0.0171(8) 0.0169(8) 0.0238(9) -0.0006(8) 0.0005(8) -0.0008(7)
O5 0.0338(12) 0.0268(10) 0.0285(11) 0.0065(9) -0.0010(9) -0.0018(8)
O6 0.0264(10) 0.0319(11) 0.0354(12) -0.0057(10) 0.0037(10) -0.0011(8)
O7 0.0217(10) 0.0239(10) 0.0542(15) 0.0094(10) -0.0028(10) 0.0020(8)
O8 0.0233(10) 0.0179(9) 0.0598(16) 0.0058(10) -0.0004(10) -0.0022(8)
O9 0.0253(11) 0.0386(12) 0.0450(14) -0.0134(10) 0.0039(10) -0.0038(9)
O10 0.0312(11) 0.0262(10) 0.0412(14) 0.0042(10) -0.0101(10) 0.0031(9)
O11 0.0220(9) 0.0209(9) 0.0546(14) 0.0084(10) 0.0004(10) 0.0028(8)
O12 0.0232(10) 0.0225(10) 0.0528(16) 0.0069(10) -0.0008(10) -0.0033(8)
C1 0.0233(14) 0.0308(15) 0.0265(15) 0.0058(12) 0.0009(11) -0.0011(12)
C2 0.0364(16) 0.0363(16) 0.0254(15) 0.0051(13) 0.0002(13) -0.0014(13)
C3 0.045(2) 0.048(2) 0.0327(17) -0.0002(16) -0.0113(16) 0.0002(16)
C4 0.051(3) 0.114(4) 0.048(3) 0.007(3) -0.008(2) -0.030(3)
C5 0.093(4) 0.073(3) 0.112(5) -0.026(3) -0.062(4) 0.043(3)
C6 0.072(3) 0.102(4) 0.034(2) 0.000(2) -0.013(2) -0.006(3)
C7 0.0277(15) 0.0263(14) 0.0390(18) -0.0073(13) 0.0011(13) 0.0059(12)
C8 0.046(2) 0.056(2) 0.044(2) -0.0170(18) 0.0079(17) -0.0129(19)
C9 0.067(3) 0.053(2) 0.043(2) -0.0151(19) 0.017(2) 0.007(2)
C10 0.076(3) 0.067(3) 0.091(4) -0.009(3) 0.036(3) 0.026(3)
C11 0.071(3) 0.065(3) 0.052(3) 0.002(2) 0.014(2) -0.011(2)
C12 0.121(5) 0.085(4) 0.050(3) -0.029(3) 0.023(3) -0.016(3)
C13 0.0246(14) 0.0208(13) 0.0423(18) 0.0036(12) -0.0022(12) 0.0039(11)
C14 0.0264(16) 0.0276(16) 0.075(3) 0.0173(17) -0.0074(17) -0.0003(13)
C15 0.0383(19) 0.0296(17) 0.111(4) -0.004(2) 0.002(2) 0.0096(15)
C16 0.043(2) 0.0268(18) 0.182(7) 0.012(3) 0.002(3) 0.0111(16)
C17 0.092(4) 0.066(3) 0.120(6) -0.001(3) 0.049(4) 0.025(3)
C18 0.089(4) 0.067(3) 0.145(6) -0.047(4) -0.034(4) 0.029(3)
C19 0.0255(14) 0.0205(13) 0.0356(17) 0.0019(12) 0.0017(12) -0.0022(11)
C20 0.0302(16) 0.0265(16) 0.064(2) 0.0142(15) -0.0034(16) -0.0065(13)
C21 0.0378(18) 0.0180(15) 0.080(3) 0.0079(16) -0.0105(18) -0.0051(13)
C22 0.080(3) 0.042(2) 0.089(4) -0.019(3) 0.000(3) 0.001(2)
C23 0.059(3) 0.0287(19) 0.155(6) 0.032(3) -0.029(3) -0.0139(18)
C24 0.053(2) 0.044(2) 0.096(4) 0.029(2) -0.025(3) -0.0048(19)
C25 0.040(2) 0.039(2) 0.065(3) 0.0058(18) -0.0251(19) 0.0038(16)

loop_
_atom_type_symbol
_atom_type_description
_atom_type_scat_dispersion_real
_atom_type_scat_dispersion_imag
_atom_type_scat_source
C C 0.0033 0.0016 'International Tables Vol C Tables 4.2.6.8 and 6.1.1.4'
H H 0.0000 0.0000 'International Tables Vol C Tables 4.2.6.8 and 6.1.1.4'
O O 0.0106 0.0060 'International Tables Vol C Tables 4.2.6.8 and 6.1.1.4'
Mn Mn 0.3368 0.7283 'International Tables Vol C Tables 4.2.6.8 and 6.1.1.4'

loop_
_geom_angle_atom_site_label_1
_geom_angle_atom_site_label_2
_geom_angle_atom_site_label_3
_geom_angle
_geom_angle_site_symmetry_1
_geom_angle_site_symmetry_3
O1 Mn1 O2 84.97(8) . .
O1 Mn1 O4 174.92(9) . .
O2 Mn1 O4 98.08(8) . .
O1 Mn1 O4 91.97(8) . 4_655
O2 Mn1 O4 88.38(8) . 4_655
O4 Mn1 O4 84.09(9) . 4_655
O1 Mn1 O3 91.89(9) . .
O2 Mn1 O3 94.31(9) . .
O4 Mn1 O3 91.93(9) . .
O4 Mn1 O3 175.48(8) 4_655 .
O1 Mn1 O4 95.87(8) . 2_665
O2 Mn1 O4 171.83(9) . 2_665
O4 Mn1 O4 80.53(8) . 2_665
O4 Mn1 O4 83.47(9) 4_655 2_665
O3 Mn1 O4 93.79(9) . 2_665
O1 Mn1 Mn2 42.96(6) . .
O2 Mn1 Mn2 43.08(6) . .
O4 Mn1 Mn2 140.71(5) . .
O4 Mn1 Mn2 97.76(6) 4_655 .
O3 Mn1 Mn2 86.68(6) . .
O4 Mn1 Mn2 138.75(5) 2_665 .
O1 Mn1 Mn1 134.43(7) . 3_565
O2 Mn1 Mn1 88.03(6) . 3_565
O4 Mn1 Mn1 42.10(6) . 3_565
O4 Mn1 Mn1 42.78(5) 4_655 3_565
O3 Mn1 Mn1 133.58(6) . 3_565
O4 Mn1 Mn1 85.59(6) 2_665 3_565
Mn2 Mn1 Mn1 122.73(2) . 3_565
O1 Mn1 Mn1 88.92(6) . 4_655
O2 Mn1 Mn1 129.86(7) . 4_655
O4 Mn1 Mn1 86.01(6) . 4_655
O4 Mn1 Mn1 42.08(5) 4_655 4_655
O3 Mn1 Mn1 135.66(6) . 4_655
O4 Mn1 Mn1 42.16(6) 2_665 4_655
Mn2 Mn1 Mn1 121.18(2) . 4_655
Mn1 Mn1 Mn1 62.267(18) 3_565 4_655
O1 Mn1 Mn1 135.85(6) . 2_665
O2 Mn1 Mn1 138.37(6) . 2_665
O4 Mn1 Mn1 40.58(5) . 2_665
O4 Mn1 Mn1 83.27(5) 4_655 2_665
O3 Mn1 Mn1 92.32(6) . 2_665
O4 Mn1 Mn1 39.99(5) 2_665 2_665
Mn2 Mn1 Mn1 178.36(2) . 2_665
Mn1 Mn1 Mn1 58.867(9) 3_565 2_665
Mn1 Mn1 Mn1 58.867(9) 4_655 2_665
O1 Mn2 O2 83.84(8) . .
O1 Mn2 O8 177.79(9) . .
O2 Mn2 O8 94.39(8) . .
O1 Mn2 O7 95.97(8) . .
O2 Mn2 O7 175.31(10) . .
O8 Mn2 O7 85.69(9) . .
O1 Mn2 O6 93.01(9) . .
O2 Mn2 O6 94.87(9) . .
O8 Mn2 O6 88.45(10) . .
O7 Mn2 O6 89.82(10) . .
O1 Mn2 O5 87.84(9) . .
O2 Mn2 O5 86.49(8) . .
O8 Mn2 O5 90.74(10) . .
O7 Mn2 O5 88.82(10) . .
O6 Mn2 O5 178.47(8) . .
O1 Mn2 Mn1 42.35(5) . .
O2 Mn2 Mn1 42.54(6) . .
O8 Mn2 Mn1 135.65(6) . .
O7 Mn2 Mn1 136.21(7) . .
O6 Mn2 Mn1 102.67(6) . .
O5 Mn2 Mn1 78.81(6) . .
O1 Mn3 O2 93.62(8) . 4_655
O1 Mn3 O12 174.50(9) . 4_655
O2 Mn3 O12 91.88(9) 4_655 4_655
O1 Mn3 O11 91.55(9) . .
O2 Mn3 O11 172.65(9) 4_655 .
O12 Mn3 O11 82.98(9) 4_655 .
O1 Mn3 O9 95.12(9) . .
O2 Mn3 O9 95.79(9) 4_655 .
O12 Mn3 O9 84.30(9) 4_655 .
O11 Mn3 O9 88.94(11) . .
O1 Mn3 O10 93.12(9) . .
O2 Mn3 O10 92.18(8) 4_655 .
O12 Mn3 O10 86.68(10) 4_655 .
O11 Mn3 O10 82.31(9) . .
O9 Mn3 O10 168.14(9) . .
Mn1 O1 Mn3 133.88(10) . .
Mn1 O1 Mn2 94.69(8) . .
Mn3 O1 Mn2 124.21(10) . .
Mn1 O2 Mn3 133.57(10) . 3_565
Mn1 O2 Mn2 94.38(8) . .
Mn3 O2 Mn2 129.25(10) 3_565 .
C1 O3 Mn1 125.04(19) . .
Mn1 O4 Mn1 95.82(9) . 3_565
Mn1 O4 Mn1 99.43(8) . 2_665
Mn1 O4 Mn1 95.05(9) 3_565 2_665
C1 O5 Mn2 122.94(19) . .
C7 O6 Mn2 131.3(2) . .
C13 O7 Mn2 131.2(2) . .
C19 O8 Mn2 134.42(18) . .
C7 O9 Mn3 133.4(2) . .
C25 O10 Mn3 124.6(2) . .
C13 O11 Mn3 135.13(19) . .
C19 O12 Mn3 133.61(19) . 3_565
O5 C1 O3 126.1(3) . .
O5 C1 C2 119.4(3) . .
O3 C1 C2 114.5(3) . .
C1 C2 C3 112.8(3) . .
C1 C2 H2A 109.0 . .
C3 C2 H2A 109.0 . .
C1 C2 H2B 109.0 . .
C3 C2 H2B 109.0 . .
H2A C2 H2B 107.8 . .
C5 C3 C4 109.4(5) . .
C5 C3 C6 109.3(4) . .
C4 C3 C6 107.8(4) . .
C5 C3 C2 111.6(3) . .
C4 C3 C2 110.6(3) . .
C6 C3 C2 108.1(4) . .
C3 C4 H4A 109.5 . .
C3 C4 H4B 109.5 . .
H4A C4 H4B 109.5 . .
C3 C4 H4C 109.5 . .
H4A C4 H4C 109.5 . .
H4B C4 H4C 109.5 . .
C3 C5 H5A 109.5 . .
C3 C5 H5B 109.5 . .
H5A C5 H5B 109.5 . .
C3 C5 H5C 109.5 . .
H5A C5 H5C 109.5 . .
H5B C5 H5C 109.5 . .
C3 C6 H6A 109.5 . .
C3 C6 H6B 109.5 . .
H6A C6 H6B 109.5 . .
C3 C6 H6C 109.5 . .
H6A C6 H6C 109.5 . .
H6B C6 H6C 109.5 . .
O9 C7 O6 124.7(3) . .
O9 C7 C8 121.0(3) . .
O6 C7 C8 114.3(3) . .
C7 C8 C9 118.5(3) . .
C7 C8 H8A 107.7 . .
C9 C8 H8A 107.7 . .
C7 C8 H8B 107.7 . .
C9 C8 H8B 107.7 . .
H8A C8 H8B 107.1 . .
C10 C9 C8 112.6(4) . .
C10 C9 C11 108.0(4) . .
C8 C9 C11 110.1(4) . .
C10 C9 C12 112.5(4) . .
C8 C9 C12 105.3(4) . .
C11 C9 C12 108.2(4) . .
C9 C10 H10A 109.5 . .
C9 C10 H10B 109.5 . .
H10A C10 H10B 109.5 . .
C9 C10 H10C 109.5 . .
H10A C10 H10C 109.5 . .
H10B C10 H10C 109.5 . .
C9 C11 H11A 109.5 . .
C9 C11 H11B 109.5 . .
H11A C11 H11B 109.5 . .
C9 C11 H11C 109.5 . .
H11A C11 H11C 109.5 . .
H11B C11 H11C 109.5 . .
C9 C12 H12A 109.5 . .
C9 C12 H12B 109.5 . .
H12A C12 H12B 109.5 . .
C9 C12 H12C 109.5 . .
H12A C12 H12C 109.5 . .
H12B C12 H12C 109.5 . .
O7 C13 O11 125.9(3) . .
O7 C13 C14 117.5(3) . .
O11 C13 C14 116.7(3) . .
C13 C14 C15 114.0(4) . .
C13 C14 H14A 108.8 . .
C15 C14 H14A 108.8 . .
C13 C14 H14B 108.8 . .
C15 C14 H14B 108.8 . .
H14A C14 H14B 107.6 . .
C17 C15 C14 110.9(4) . .
C17 C15 C16 106.7(4) . .
C14 C15 C16 108.5(5) . .
C17 C15 C18 113.4(6) . .
C14 C15 C18 109.4(4) . .
C16 C15 C18 107.7(4) . .
C15 C16 H16A 109.5 . .
C15 C16 H16B 109.5 . .
H16A C16 H16B 109.5 . .
C15 C16 H16C 109.5 . .
H16A C16 H16C 109.5 . .
H16B C16 H16C 109.5 . .
C15 C17 H17A 109.5 . .
C15 C17 H17B 109.5 . .
H17A C17 H17B 109.5 . .
C15 C17 H17C 109.5 . .
H17A C17 H17C 109.5 . .
H17B C17 H17C 109.5 . .
C15 C18 H18A 109.5 . .
C15 C18 H18B 109.5 . .
H18A C18 H18B 109.5 . .
C15 C18 H18C 109.5 . .
H18A C18 H18C 109.5 . .
H18B C18 H18C 109.5 . .
O8 C19 O12 126.3(3) . .
O8 C19 C20 117.9(3) . .
O12 C19 C20 115.8(3) . .
C19 C20 C21 118.2(3) . .
C19 C20 H20A 107.8 . .
C21 C20 H20A 107.8 . .
C19 C20 H20B 107.8 . .
C21 C20 H20B 107.8 . .
H20A C20 H20B 107.1 . .
C22 C21 C24 111.0(4) . .
C22 C21 C23 109.0(4) . .
C24 C21 C23 107.8(4) . .
C22 C21 C20 110.7(4) . .
C24 C21 C20 111.7(4) . .
C23 C21 C20 106.6(3) . .
C21 C22 H22A 109.5 . .
C21 C22 H22B 109.5 . .
H22A C22 H22B 109.5 . .
C21 C22 H22C 109.5 . .
H22A C22 H22C 109.5 . .
H22B C22 H22C 109.5 . .
C21 C23 H23A 109.5 . .
C21 C23 H23B 109.5 . .
H23A C23 H23B 109.5 . .
C21 C23 H23C 109.5 . .
H23A C23 H23C 109.5 . .
H23B C23 H23C 109.5 . .
C21 C24 H24A 109.5 . .
C21 C24 H24B 109.5 . .
H24A C24 H24B 109.5 . .
C21 C24 H24C 109.5 . .
H24A C24 H24C 109.5 . .
H24B C24 H24C 109.5 . .
O10 C25 H25A 109.5 . .
O10 C25 H25B 109.5 . .
H25A C25 H25B 109.5 . .
O10 C25 H25C 109.5 . .
H25A C25 H25C 109.5 . .
H25B C25 H25C 109.5 . .
C26 O13 C26 16(5) 8_544 .
C26 O13 C26 9(3) 8_544 7_554
C26 O13 C26 13(3) . 7_554
C26 O13 C26 11(3) 8_544 2_655
C26 O13 C26 8(6) . 2_655
C26 O13 C26 14(4) 7_554 2_655
C26 C26 C26 66(6) 2_655 8_544
C26 C26 C26 66(6) 2_655 7_554
C26 C26 C26 48(10) 8_544 7_554
C26 C26 O13 127(10) 2_655 7_554
C26 C26 O13 125(10) 8_544 7_554
C26 C26 O13 86(10) 7_554 7_554
C26 C26 O13 132(10) 2_655 .
C26 C26 O13 78(10) 8_544 .
C26 C26 O13 111(9) 7_554 .
O13 C26 O13 99(4) 7_554 .
C26 C26 O13 44(10) 2_655 8_544
C26 C26 O13 56(9) 8_544 8_544
C26 C26 O13 90(10) 7_554 8_544
O13 C26 O13 171(3) 7_554 8_544
O13 C26 O13 90(4) . 8_544
C26 C26 O13 39(10) 2_655 2_655
C26 C26 O13 76(10) 8_544 2_655
C26 C26 O13 44(10) 7_554 2_655
O13 C26 O13 89(3) 7_554 2_655
O13 C26 O13 153(5) . 2_655
O13 C26 O13 82(3) 8_544 2_655

loop_
_geom_bond_atom_site_label_1
_geom_bond_atom_site_label_2
_geom_bond_distance
_geom_bond_site_symmetry_2
Mn1 O1 1.8736(18) .
Mn1 O2 1.8797(18) .
Mn1 O4 1.9074(17) .
Mn1 O4 1.908(2) 4_655
Mn1 O3 1.913(2) .
Mn1 O4 1.9307(18) 2_665
Mn1 Mn2 2.7720(6) .
Mn1 Mn1 2.8313(7) 3_565
Mn1 Mn1 2.8313(7) 4_655
Mn1 Mn1 2.9278(8) 2_665
Mn2 O1 1.8954(18) .
Mn2 O2 1.8990(18) .
Mn2 O8 1.932(2) .
Mn2 O7 1.956(2) .
Mn2 O6 2.166(2) .
Mn2 O5 2.177(2) .
Mn3 O1 1.8820(19) .
Mn3 O2 1.8923(19) 4_655
Mn3 O12 1.970(2) 4_655
Mn3 O11 1.973(2) .
Mn3 O9 2.118(2) .
Mn3 O10 2.225(2) .
O2 Mn3 1.8923(19) 3_565
O3 C1 1.301(4) .
O4 Mn1 1.908(2) 3_565
O4 Mn1 1.9307(18) 2_665
O5 C1 1.226(4) .
O6 C7 1.276(4) .
O7 C13 1.255(4) .
O8 C19 1.252(3) .
O9 C7 1.243(4) .
O10 C25 1.433(4) .
O11 C13 1.260(4) .
O12 C19 1.257(4) .
O12 Mn3 1.970(2) 3_565
C1 C2 1.511(4) .
C2 C3 1.542(5) .
C2 H2A 0.9900 .
C2 H2B 0.9900 .
C3 C5 1.515(6) .
C3 C4 1.525(6) .
C3 C6 1.530(6) .
C4 H4A 0.9800 .
C4 H4B 0.9800 .
C4 H4C 0.9800 .
C5 H5A 0.9800 .
C5 H5B 0.9800 .
C5 H5C 0.9800 .
C6 H6A 0.9800 .
C6 H6B 0.9800 .
C6 H6C 0.9800 .
C7 C8 1.520(5) .
C8 C9 1.521(6) .
C8 H8A 0.9900 .
C8 H8B 0.9900 .
C9 C10 1.511(7) .
C9 C11 1.544(6) .
C9 C12 1.565(7) .
C10 H10A 0.9800 .
C10 H10B 0.9800 .
C10 H10C 0.9800 .
C11 H11A 0.9800 .
C11 H11B 0.9800 .
C11 H11C 0.9800 .
C12 H12A 0.9800 .
C12 H12B 0.9800 .
C12 H12C 0.9800 .
C13 C14 1.507(4) .
C14 C15 1.532(7) .
C14 H14A 0.9900 .
C14 H14B 0.9900 .
C15 C17 1.511(8) .
C15 C16 1.537(6) .
C15 C18 1.557(7) .
C16 H16A 0.9800 .
C16 H16B 0.9800 .
C16 H16C 0.9800 .
C17 H17A 0.9800 .
C17 H17B 0.9800 .
C17 H17C 0.9800 .
C18 H18A 0.9800 .
C18 H18B 0.9800 .
C18 H18C 0.9800 .
C19 C20 1.512(4) .
C20 C21 1.545(5) .
C20 H20A 0.9900 .
C20 H20B 0.9900 .
C21 C22 1.526(7) .
C21 C24 1.531(6) .
C21 C23 1.540(5) .
C22 H22A 0.9800 .
C22 H22B 0.9800 .
C22 H22C 0.9800 .
C23 H23A 0.9800 .
C23 H23B 0.9800 .
C23 H23C 0.9800 .
C24 H24A 0.9800 .
C24 H24B 0.9800 .
C24 H24C 0.9800 .
C25 H25A 0.9800 .
C25 H25B 0.9800 .
C25 H25C 0.9800 .
O13 C26 1.47(10) 8_544
O13 C26 1.50(2) .
O13 C26 1.69(9) 7_554
O13 C26 1.75(7) 2_655
C26 C26 0.34(14) 2_655
C26 C26 0.42(11) 8_544
C26 C26 0.42(11) 7_554
C26 O13 1.47(10) 7_554
C26 O13 1.69(9) 8_544
C26 O13 1.75(7) 2_655
